data_4133715
loop_
_publ_author_name
'Reiter, Dominik'
'Frisch, Philipp'
'Szilv\'asi, Tibor'
'Inoue, Shigeyoshi'

_publ_section_title
;
 Heavier Carbonyl Olefination: The Sila-Wittig Reaction.
;
_journal_issue 42
_journal_name_full 'Journal of the American Chemical Society'
_journal_page_first 16991
_journal_page_last 16996
_journal_paper_doi 10.1021/jacs.9b09379
_journal_volume 141
_journal_year 2019
_chemical_compound_source 'see text'
_chemical_formula_moiety 'C20 H15 O P'
_chemical_formula_sum 'C20 H15 O P'
_chemical_formula_weight 302.29
_space_group_IT_number 14
_space_group_name_Hall '-P 2yn'
_space_group_name_H-M_alt 'P 1 21/n 1'
_symmetry_cell_setting monoclinic
_symmetry_Int_Tables_number 14
_symmetry_space_group_name_Hall '-P 2yn'
_symmetry_space_group_name_H-M 'P 1 21/n 1'
_atom_sites_solution_hydrogens geom
_cell_angle_alpha 90
_cell_angle_beta 93.603(3)
_cell_angle_gamma 90
_cell_formula_units_Z 4
_cell_length_a 10.6676(8)
_cell_length_b 10.1180(9)
_cell_length_c 14.5035(11)
_cell_measurement_reflns_used 9247
_cell_measurement_temperature 100
_cell_measurement_theta_max 25.7375
_cell_measurement_theta_min 2.3024
_cell_volume 1562.3(2)
_computing_cell_refinement 'SAINT (Bruker, 2017)'
_computing_data_collection 'APEX III Control Software (Bruker, 2016)'
_computing_data_reduction 'SAINT (Bruker, 2017)'
_computing_molecular_graphics 'PLATON (Spek, 2011)'
_computing_publication_material 'PLATON (Spek, 2011), enCIFer (Allen, 2014)'
_computing_structure_refinement 'SHELXL2014 (Sheldrick, 2014), SHELXLE (Huebschle, 2011)'
_computing_structure_solution 'SHELXT (Sheldrick, 2015)'
_diffrn_ambient_temperature 100
_diffrn_detector ' CMOS plate '
_diffrn_detector_area_resol_mean 16
_diffrn_measured_fraction_theta_full 0.999
_diffrn_measured_fraction_theta_max 0.999
_diffrn_measurement_device ' \k-geometry diffractometer '
_diffrn_measurement_device_type ' Bruker Photon CMOS '
_diffrn_measurement_method ' phi- and omega-rotation '
_diffrn_radiation_monochromator 'Helios optic'
_diffrn_radiation_probe x-ray
_diffrn_radiation_source 'TXS rotating anode'
_diffrn_radiation_type MoK\a
_diffrn_radiation_wavelength 0.71073
_diffrn_reflns_av_R_equivalents 0.0298
_diffrn_reflns_av_unetI/netI 0.0086
_diffrn_reflns_limit_h_max 13
_diffrn_reflns_limit_h_min -13
_diffrn_reflns_limit_k_max 12
_diffrn_reflns_limit_k_min -12
_diffrn_reflns_limit_l_max 17
_diffrn_reflns_limit_l_min -17
_diffrn_reflns_number 65167
_diffrn_reflns_reduction_process
;
;
_diffrn_reflns_theta_full 25.24
_diffrn_reflns_theta_max 25.68
_diffrn_reflns_theta_min 2.30
_exptl_absorpt_coefficient_mu 0.175
_exptl_absorpt_correction_T_max 0.7453
_exptl_absorpt_correction_T_min 0.7197
_exptl_absorpt_correction_type multi-scan
_exptl_absorpt_process_details 'SADABS 2016/2, Bruker, 2016'
_exptl_crystal_colour 'clear colorless'
_exptl_crystal_density_diffrn 1.285
_exptl_crystal_density_method 'Not Measured'
_exptl_crystal_description fragment
_exptl_crystal_F_000 632
_exptl_crystal_size_max 0.319
_exptl_crystal_size_mid 0.256
_exptl_crystal_size_min 0.196
_refine_diff_density_max 0.285
_refine_diff_density_min -0.325
_refine_diff_density_rms 0.048
_refine_ls_extinction_method none
_refine_ls_goodness_of_fit_ref 1.062
_refine_ls_hydrogen_treatment constr
_refine_ls_matrix_type full
_refine_ls_number_parameters 199
_refine_ls_number_reflns 2964
_refine_ls_number_restraints 0
_refine_ls_restrained_S_all 1.062
_refine_ls_R_factor_all 0.0342
_refine_ls_R_factor_gt 0.0321
_refine_ls_shift/su_max 0.000
_refine_ls_shift/su_mean 0.000
_refine_ls_structure_factor_coef Fsqd
_refine_ls_weighting_details 'W=1/[\S^2^(FO^2^)+(0.0408P)^2^+0.9652P] WHERE P=(FO^2^+2FC^2^)/3'
_refine_ls_weighting_scheme calc
_refine_ls_wR_factor_gt 0.0867
_refine_ls_wR_factor_ref 0.0886
_reflns_number_gt 2763
_reflns_number_total 2964
_reflns_threshold_expression I>2\s(I)
_cod_data_source_file ja9b09379_si_002.cif
_cod_data_source_block compound_5a
_cod_original_sg_symbol_H-M 'P 21/n'
_cod_database_code 4133715

loop_
_space_group_symop_id
_space_group_symop_operation_xyz
1 x,y,z
2 1/2-x,1/2+y,1/2-z
3 -x,-y,-z
4 1/2+x,1/2-y,1/2+z

loop_
_atom_site_aniso_label
_atom_site_aniso_U_11
_atom_site_aniso_U_22
_atom_site_aniso_U_33
_atom_site_aniso_U_23
_atom_site_aniso_U_13
_atom_site_aniso_U_12
P1 0.0151(2) 0.0260(2) 0.0129(2) -0.0026(1) 0.0029(1) -0.0039(1)
O1 0.0423(7) 0.0366(7) 0.0418(7) -0.0153(6) -0.0059(5) -0.0041(5)
C1 0.0272(8) 0.0347(9) 0.0248(7) -0.0055(6) 0.0074(6) -0.0113(6)
C2 0.0161(6) 0.0294(8) 0.0195(7) 0.0015(6) -0.0018(5) 0.0020(5)
C3 0.0170(6) 0.0224(7) 0.0159(6) 0.0003(5) 0.0040(5) -0.0006(5)
C4 0.0197(7) 0.0339(8) 0.0182(7) -0.0019(6) 0.0025(5) -0.0028(6)
C5 0.0285(8) 0.0391(9) 0.0160(7) -0.0017(6) 0.0066(6) -0.0027(7)
C6 0.0228(7) 0.0367(9) 0.0228(7) 0.0028(6) 0.0108(6) 0.0008(6)
C7 0.0165(7) 0.0389(9) 0.0249(8) 0.0021(6) 0.0030(6) -0.0013(6)
C8 0.0197(7) 0.0327(8) 0.0167(7) -0.0007(6) 0.0016(5) -0.0020(6)
C9 0.0141(6) 0.0302(7) 0.0157(6) -0.0045(5) -0.0014(5) -0.0018(5)
C10 0.0190(7) 0.0299(8) 0.0221(7) -0.0024(6) 0.0021(5) -0.0016(6)
C11 0.0305(8) 0.0321(8) 0.0282(8) 0.0009(6) -0.0018(6) 0.0006(7)
C12 0.0274(8) 0.0371(9) 0.0358(9) -0.0064(7) -0.0062(7) 0.0091(7)
C13 0.0208(7) 0.0492(10) 0.0329(8) -0.0092(7) 0.0039(6) 0.0066(7)
C14 0.0212(7) 0.0420(9) 0.0209(7) -0.0023(6) 0.0046(6) 0.0005(6)
C15 0.0154(6) 0.0298(8) 0.0139(6) -0.0014(5) 0.0042(5) 0.0012(5)
C16 0.0217(7) 0.0330(8) 0.0166(7) -0.0008(6) 0.0020(5) -0.0041(6)
C17 0.0215(7) 0.0428(9) 0.0200(7) -0.0056(6) -0.0006(6) -0.0021(6)
C18 0.0222(7) 0.0499(10) 0.0174(7) 0.0002(6) -0.0017(6) 0.0098(7)
C19 0.0295(8) 0.0367(9) 0.0242(8) 0.0083(6) 0.0046(6) 0.0120(7)
C20 0.0242(7) 0.0275(8) 0.0223(7) -0.0008(6) 0.0046(6) 0.0044(6)

loop_
_atom_site_label
_atom_site_type_symbol
_atom_site_thermal_displace_type
_atom_site_fract_x
_atom_site_fract_y
_atom_site_fract_z
_atom_site_occupancy
_atom_site_U_iso_or_equiv
_atom_site_calc_flag
_atom_site_refinement_flags
P1 P Uani 0.59729(3) 0.21918(4) 0.23831(2) 1.000 0.0179(1) d .
O1 O Uani 0.44352(12) -0.09652(12) 0.12272(9) 1.000 0.0406(4) d .
C1 C Uani 0.49951(14) 0.09198(16) 0.22042(10) 1.000 0.0287(5) d .
C2 C Uani 0.47548(12) -0.00329(15) 0.16868(9) 1.000 0.0218(4) d .
C3 C Uani 0.72713(13) 0.21761(13) 0.16408(9) 1.000 0.0183(4) d .
C4 C Uani 0.70116(13) 0.18289(16) 0.07163(10) 1.000 0.0239(4) d .
C5 C Uani 0.79747(14) 0.17931(16) 0.01184(10) 1.000 0.0277(5) d .
C6 C Uani 0.91985(14) 0.21027(16) 0.04364(10) 1.000 0.0270(4) d .
C7 C Uani 0.94514(14) 0.24584(16) 0.13513(10) 1.000 0.0267(5) d .
C8 C Uani 0.84962(13) 0.24943(15) 0.19555(10) 1.000 0.0230(4) d .
C9 C Uani 0.51591(12) 0.37387(15) 0.21804(9) 1.000 0.0201(4) d .
C10 C Uani 0.54794(13) 0.46298(15) 0.15028(10) 1.000 0.0236(4) d .
C11 C Uani 0.47580(15) 0.57553(16) 0.13290(11) 1.000 0.0304(5) d .
C12 C Uani 0.37177(15) 0.59922(17) 0.18277(12) 1.000 0.0338(5) d .
C13 C Uani 0.33947(15) 0.51103(18) 0.25067(11) 1.000 0.0342(5) d .
C14 C Uani 0.41100(14) 0.39879(17) 0.26854(10) 1.000 0.0279(4) d .
C15 C Uani 0.66004(12) 0.22068(14) 0.35678(9) 1.000 0.0196(4) d .
C16 C Uani 0.71812(13) 0.33290(16) 0.39559(9) 1.000 0.0237(4) d .
C17 C Uani 0.77067(14) 0.32832(17) 0.48596(10) 1.000 0.0282(4) d .
C18 C Uani 0.76253(14) 0.21361(17) 0.53734(10) 1.000 0.0300(5) d .
C19 C Uani 0.70293(15) 0.10289(17) 0.49978(10) 1.000 0.0300(5) d .
C20 C Uani 0.65143(13) 0.10596(15) 0.40905(10) 1.000 0.0245(4) d .
H4 H Uiso 0.61773 0.16180 0.04980 1.000 0.0290 c RU
H5 H Uiso 0.77995 0.15565 -0.05104 1.000 0.0330 c RU
H6 H Uiso 0.98584 0.20700 0.00266 1.000 0.0320 c RU
H7 H Uiso 1.02848 0.26792 0.15659 1.000 0.0320 c RU
H8 H Uiso 0.86755 0.27351 0.25831 1.000 0.0280 c RU
H10 H Uiso 0.61926 0.44677 0.11587 1.000 0.0280 c RU
H11 H Uiso 0.49792 0.63631 0.08672 1.000 0.0360 c RU
H12 H Uiso 0.32229 0.67605 0.17052 1.000 0.0410 c RU
H13 H Uiso 0.26812 0.52779 0.28493 1.000 0.0410 c RU
H14 H Uiso 0.38884 0.33865 0.31512 1.000 0.0330 c RU
H16 H Uiso 0.72183 0.41202 0.36060 1.000 0.0280 c RU
H17 H Uiso 0.81203 0.40380 0.51229 1.000 0.0340 c RU
H18 H Uiso 0.79824 0.21096 0.59899 1.000 0.0360 c RU
H19 H Uiso 0.69710 0.02490 0.53572 1.000 0.0360 c RU
H20 H Uiso 0.61058 0.03003 0.38297 1.000 0.0290 c RU

loop_
_atom_type_symbol
_atom_type_description
_atom_type_scat_dispersion_real
_atom_type_scat_dispersion_imag
_atom_type_scat_source
C C 0.0033 0.0016 ' International Tables Vol C Tables 4.2.6.8 and 6.1.1.4'
H H 0.0000 0.0000 ' International Tables Vol C Tables 4.2.6.8 and 6.1.1.4'
O O 0.0106 0.0060 ' International Tables Vol C Tables 4.2.6.8 and 6.1.1.4'
P P 0.1023 0.0942 ' International Tables Vol C Tables 4.2.6.8 and 6.1.1.4'

loop_
_geom_angle_atom_site_label_1
_geom_angle_atom_site_label_2
_geom_angle_atom_site_label_3
_geom_angle
_geom_angle_publ_flag
C1 P1 C3 113.34(7) yes
C1 P1 C9 110.76(7) yes
C1 P1 C15 110.23(7) yes
C3 P1 C9 106.82(6) yes
C3 P1 C15 108.36(6) yes
C9 P1 C15 107.08(6) yes
P1 C1 C2 143.04(13) yes
O1 C2 C1 174.55(15) yes
P1 C3 C4 117.45(10) yes
P1 C3 C8 122.72(10) yes
C4 C3 C8 119.83(13) no
C3 C4 C5 119.81(13) no
C4 C5 C6 120.22(13) no
C5 C6 C7 119.86(14) no
C6 C7 C8 120.40(14) no
C3 C8 C7 119.88(13) no
P1 C9 C10 122.67(10) yes
P1 C9 C14 117.62(11) yes
C10 C9 C14 119.54(14) no
C9 C10 C11 120.10(13) no
C10 C11 C12 120.06(15) no
C11 C12 C13 120.17(15) no
C12 C13 C14 120.13(15) no
C9 C14 C13 120.00(14) no
P1 C15 C16 121.32(11) yes
P1 C15 C20 118.57(11) yes
C16 C15 C20 120.11(12) no
C15 C16 C17 119.65(14) no
C16 C17 C18 119.92(15) no
C17 C18 C19 120.65(14) no
C18 C19 C20 119.86(15) no
C15 C20 C19 119.79(14) no
C3 C4 H4 120.00 no
C5 C4 H4 120.00 no
C4 C5 H5 120.00 no
C6 C5 H5 120.00 no
C5 C6 H6 120.00 no
C7 C6 H6 120.00 no
C6 C7 H7 120.00 no
C8 C7 H7 120.00 no
C3 C8 H8 120.00 no
C7 C8 H8 120.00 no
C9 C10 H10 120.00 no
C11 C10 H10 120.00 no
C10 C11 H11 120.00 no
C12 C11 H11 120.00 no
C11 C12 H12 120.00 no
C13 C12 H12 120.00 no
C12 C13 H13 120.00 no
C14 C13 H13 120.00 no
C9 C14 H14 120.00 no
C13 C14 H14 120.00 no
C15 C16 H16 120.00 no
C17 C16 H16 120.00 no
C16 C17 H17 120.00 no
C18 C17 H17 120.00 no
C17 C18 H18 120.00 no
C19 C18 H18 120.00 no
C18 C19 H19 120.00 no
C20 C19 H19 120.00 no
C15 C20 H20 120.00 no
C19 C20 H20 120.00 no

loop_
_geom_bond_atom_site_label_1
_geom_bond_atom_site_label_2
_geom_bond_distance
_geom_bond_publ_flag
P1 C1 1.6667(16) yes
P1 C3 1.8070(14) yes
P1 C9 1.8049(15) yes
P1 C15 1.8045(13) yes
O1 C2 1.1924(19) yes
C1 C2 1.239(2) no
C3 C4 1.397(2) no
C3 C8 1.394(2) no
C4 C5 1.386(2) no
C5 C6 1.393(2) no
C6 C7 1.385(2) no
C7 C8 1.386(2) no
C9 C10 1.392(2) no
C9 C14 1.398(2) no
C10 C11 1.389(2) no
C11 C12 1.383(2) no
C12 C13 1.388(2) no
C13 C14 1.384(2) no
C15 C16 1.395(2) no
C15 C20 1.393(2) no
C16 C17 1.394(2) no
C17 C18 1.385(2) no
C18 C19 1.383(2) no
C19 C20 1.394(2) no
C4 H4 0.9500 no
C5 H5 0.9500 no
C6 H6 0.9500 no
C7 H7 0.9500 no
C8 H8 0.9500 no
C10 H10 0.9500 no
C11 H11 0.9500 no
C12 H12 0.9500 no
C13 H13 0.9500 no
C14 H14 0.9500 no
C16 H16 0.9500 no
C17 H17 0.9500 no
C18 H18 0.9500 no
C19 H19 0.9500 no
C20 H20 0.9500 no

loop_
_geom_torsion_atom_site_label_1
_geom_torsion_atom_site_label_2
_geom_torsion_atom_site_label_3
_geom_torsion_atom_site_label_4
_geom_torsion
_geom_torsion_publ_flag
C3 P1 C1 C2 -7.7(2) no
C9 P1 C1 C2 112.4(2) no
C15 P1 C1 C2 -129.3(2) no
C1 P1 C3 C4 41.46(14) no
C1 P1 C3 C8 -138.61(12) no
C9 P1 C3 C4 -80.79(12) no
C9 P1 C3 C8 99.14(13) no
C15 P1 C3 C4 164.15(11) no
C15 P1 C3 C8 -15.93(14) no
C1 P1 C9 C10 -118.70(12) no
C1 P1 C9 C14 56.51(13) no
C3 P1 C9 C10 5.16(14) no
C3 P1 C9 C14 -179.63(11) no
C15 P1 C9 C10 121.09(12) no
C15 P1 C9 C14 -63.71(12) no
C1 P1 C15 C16 -163.69(11) no
C1 P1 C15 C20 17.41(13) no
C3 P1 C15 C16 71.76(13) no
C3 P1 C15 C20 -107.14(11) no
C9 P1 C15 C16 -43.14(13) no
C9 P1 C15 C20 137.97(11) no
P1 C3 C4 C5 -179.60(12) no
C8 C3 C4 C5 0.5(2) no
P1 C3 C8 C7 179.76(12) no
C4 C3 C8 C7 -0.3(2) no
C3 C4 C5 C6 0.0(2) no
C4 C5 C6 C7 -0.6(2) no
C5 C6 C7 C8 0.7(2) no
C6 C7 C8 C3 -0.3(2) no
P1 C9 C10 C11 174.91(12) no
C14 C9 C10 C11 -0.2(2) no
P1 C9 C14 C13 -175.03(12) no
C10 C9 C14 C13 0.3(2) no
C9 C10 C11 C12 -0.1(2) no
C10 C11 C12 C13 0.3(2) no
C11 C12 C13 C14 -0.2(3) no
C12 C13 C14 C9 -0.1(2) no
P1 C15 C16 C17 -176.99(11) no
C20 C15 C16 C17 1.9(2) no
P1 C15 C20 C19 177.81(11) no
C16 C15 C20 C19 -1.1(2) no
C15 C16 C17 C18 -1.4(2) no
C16 C17 C18 C19 0.2(2) no
C17 C18 C19 C20 0.6(2) no
C18 C19 C20 C15 -0.2(2) no
